data_4026438
loop_
_publ_author_name
'Eduardo C. Escudero-Ad\'an'
'Marta Mart\'inez Belmonte'
'Eddy Martin'
'Giovanni Salassa'
'Jordi Benet-Buchholz'
'Arjan W. Kleij'

_publ_section_title
;
 A Short Desymmetrization Protocol for the Coordination Environment in
 Bis-salphen Scaffolds
;
_journal_name_full 'Journal of Organic Chemistry'
_journal_page_first 5404
_journal_page_last 5412
_journal_paper_doi 10.1021/jo2008065
_journal_volume 76
_journal_year 2011
_chemical_formula_sum 'C46 H46 Br4 N8 O8 Zn2'
_chemical_formula_weight 1289.29
_space_group_IT_number 14
_symmetry_cell_setting monoclinic
_symmetry_space_group_name_Hall '-P 2ybc'
_symmetry_space_group_name_H-M 'P 1 21/c 1'
_atom_sites_solution_hydrogens geom
_atom_sites_solution_primary direct
_atom_sites_solution_secondary difmap
_audit_creation_method SHELXL-97
_cell_angle_alpha 90.00
_cell_angle_beta 106.642(7)
_cell_angle_gamma 90.00
_cell_formula_units_Z 2
_cell_length_a 8.7923(9)
_cell_length_b 20.2250(22)
_cell_length_c 14.3873(14)
_cell_measurement_reflns_used 4994
_cell_measurement_temperature 100(2)
_cell_measurement_theta_max 26.56
_cell_measurement_theta_min 2.42
_cell_volume 2451.2(4)
_computing_cell_refinement 'Bruker APEX2 v2009.1-0'
_computing_data_collection 'Bruker APEX2 v2009.1-0'
_computing_data_reduction 'Bruker SAINT V7.60A'
_computing_molecular_graphics 'Bruker SHELXTL'
_computing_publication_material 'Bruker SHELXTL'
_computing_structure_refinement 'SHELXS-97 (Sheldrick, 2008)'
_computing_structure_solution SIR2008
_diffrn_ambient_temperature 100(2)
_diffrn_detector_area_resol_mean 512
_diffrn_detector_type '4K CCD area detector APEX II'
_diffrn_measured_fraction_theta_full 0.990
_diffrn_measured_fraction_theta_max 0.990
_diffrn_measurement_device_type 'Kappa 4-axis goniometer bruker-nonius'
_diffrn_measurement_method
;
 Fullsphere data collection, phi and omega scans
;
_diffrn_measurement_specimen_support 'magnetic support whith 10 micron nylon fiber cryoloop'
_diffrn_radiation_monochromator 'Multilayer Montel 200 mirrors'
_diffrn_radiation_type MoK\a
_diffrn_radiation_wavelength 0.71073
_diffrn_reflns_av_R_equivalents 0.0927
_diffrn_reflns_av_sigmaI/netI 0.0880
_diffrn_reflns_limit_h_max 11
_diffrn_reflns_limit_h_min -11
_diffrn_reflns_limit_k_max 21
_diffrn_reflns_limit_k_min -25
_diffrn_reflns_limit_l_max 18
_diffrn_reflns_limit_l_min -18
_diffrn_reflns_number 22737
_diffrn_reflns_theta_full 27.11
_diffrn_reflns_theta_max 27.11
_diffrn_reflns_theta_min 2.41
_diffrn_source 'rotating anode X-ray tube'
_diffrn_source_current 70
_diffrn_source_power 50
_diffrn_source_size '3 mm x 0.3 mm fine focus'
_diffrn_source_type 'Bruker-Nonius FR 591'
_exptl_absorpt_coefficient_mu 4.262
_exptl_absorpt_correction_T_max 0.98
_exptl_absorpt_correction_T_min 0.81
_exptl_absorpt_correction_type empirical
_exptl_absorpt_process_details
; 
 SADABS Version 2008/1 Bruker-Nonius
 Blessing, Acta Cryst. (1995) A51 33-38
;
_exptl_crystal_colour yellow
_exptl_crystal_density_diffrn 1.732
_exptl_crystal_description Needle
_exptl_crystal_F_000 1284
_exptl_crystal_size_max 0.08
_exptl_crystal_size_mid 0.01
_exptl_crystal_size_min 0.01
_refine_diff_density_max 1.321
_refine_diff_density_min -0.710
_refine_diff_density_rms 0.126
_refine_ls_extinction_method none
_refine_ls_goodness_of_fit_ref 1.013
_refine_ls_hydrogen_treatment noref
_refine_ls_matrix_type full
_refine_ls_number_parameters 326
_refine_ls_number_reflns 5416
_refine_ls_number_restraints 0
_refine_ls_restrained_S_all 1.013
_refine_ls_R_factor_all 0.0893
_refine_ls_R_factor_gt 0.0439
_refine_ls_shift/su_max 0.001
_refine_ls_shift/su_mean 0.000
_refine_ls_structure_factor_coef Fsqd
_refine_ls_weighting_details 'calc w=1/[\s^2^(Fo^2^)+(0.0431P)^2^+1.1989P] where P=(Fo^2^+2Fc^2^)/3'
_refine_ls_weighting_scheme calc
_refine_ls_wR_factor_gt 0.0941
_refine_ls_wR_factor_ref 0.1103
_reflns_number_gt 3578
_reflns_number_total 5416
_reflns_threshold_expression >2sigma(I)
_cod_data_source_file jo2008065_si_002.cif
_cod_data_source_block awk803_0m
_cod_depositor_comments
;
The following automatic conversions were performed:

data name '_diffrn_measurement_specimen_suppport' was replaced with
'_diffrn_measurement_specimen_support' as specified in the
replacement file 'data/replacement-values/replacement_tags.lst'.

Automatic conversion script
Id: cif_correct_tags 9268 2022-04-12 08:56:07Z antanas 
;
_cod_original_cell_volume 2451.25(44)
_cod_database_code 4026438

loop_
_symmetry_equiv_pos_as_xyz
'x, y, z'
'-x, y+1/2, -z+1/2'
'-x, -y, -z'
'x, -y-1/2, z-1/2'

loop_
_atom_site_label
_atom_site_type_symbol
_atom_site_fract_x
_atom_site_fract_y
_atom_site_fract_z
_atom_site_U_iso_or_equiv
_atom_site_adp_type
_atom_site_occupancy
_atom_site_symmetry_multiplicity
_atom_site_calc_flag
_atom_site_refinement_flags
_atom_site_disorder_assembly
_atom_site_disorder_group
Br1 Br 0.39403(5) 0.91575(3) 0.34073(3) 0.03405(15) Uani 1 1 d . . .
Br2 Br 0.90762(6) 0.74433(3) 0.44323(3) 0.03829(16) Uani 1 1 d . . .
C1 C 0.5378(5) 0.9809(2) 0.2142(3) 0.0202(10) Uani 1 1 d . . .
C2 C 0.4052(5) 0.9835(2) 0.2524(3) 0.0230(10) Uani 1 1 d . . .
C3 C 0.2903(5) 1.0307(3) 0.2278(3) 0.0251(11) Uani 1 1 d . . .
H3 H 0.2064 1.0307 0.2569 0.030 Uiso 1 1 calc R . .
C4 C 0.2956(5) 1.0791(2) 0.1602(3) 0.0233(10) Uani 1 1 d . . .
H4 H 0.2170 1.1125 0.1438 0.028 Uiso 1 1 calc R . .
C5 C 0.4161(5) 1.0776(2) 0.1178(3) 0.0223(10) Uani 1 1 d . . .
H5 H 0.4177 1.1095 0.0699 0.027 Uiso 1 1 calc R . .
C6 C 0.5385(5) 1.0299(2) 0.1431(3) 0.0190(10) Uani 1 1 d . . .
C7 C 0.6559(5) 1.0320(2) 0.0905(3) 0.0185(9) Uani 1 1 d . . .
H7 H 0.6381 1.0619 0.0378 0.022 Uiso 1 1 calc R . .
C8 C 0.8891(4) 1.0004(2) 0.0520(3) 0.0169(9) Uani 1 1 d . . .
C9 C 0.8860(5) 1.0495(2) -0.0158(3) 0.0179(9) Uani 1 1 d . . .
H9 H 0.8083 1.0833 -0.0261 0.021 Uiso 1 1 calc R . .
C10 C 1.0054(5) 0.9503(2) 0.0682(3) 0.0165(9) Uani 1 1 d . . .
C11 C 1.0777(5) 0.8477(2) 0.1460(3) 0.0212(10) Uani 1 1 d . . .
H11 H 1.1391 0.8414 0.1023 0.025 Uiso 1 1 calc R . .
C12 C 1.0802(5) 0.7959(2) 0.2137(3) 0.0220(10) Uani 1 1 d . . .
C13 C 1.1732(6) 0.7404(3) 0.2082(3) 0.0324(12) Uani 1 1 d . . .
H13 H 1.2294 0.7399 0.1610 0.039 Uiso 1 1 calc R . .
C14 C 1.1859(6) 0.6870(3) 0.2685(3) 0.0377(13) Uani 1 1 d . . .
H14 H 1.2487 0.6501 0.2626 0.045 Uiso 1 1 calc R . .
C15 C 1.1041(6) 0.6880(3) 0.3394(3) 0.0345(13) Uani 1 1 d . . .
H15 H 1.1115 0.6517 0.3821 0.041 Uiso 1 1 calc R . .
C16 C 1.0138(5) 0.7418(3) 0.3462(3) 0.0257(11) Uani 1 1 d . . .
C17 C 0.9929(5) 0.7977(2) 0.2834(3) 0.0220(10) Uani 1 1 d . . .
N1 N 0.7825(4) 0.99658(19) 0.1092(2) 0.0166(8) Uani 1 1 d . . .
N2 N 0.9998(4) 0.90213(19) 0.1387(2) 0.0183(8) Uani 1 1 d . . .
O1 O 0.6451(3) 0.93641(16) 0.2448(2) 0.0219(7) Uani 1 1 d . . .
O2 O 0.8996(4) 0.84422(17) 0.29171(19) 0.0268(7) Uani 1 1 d . . .
O3 O 0.9910(3) 0.98833(17) 0.33188(19) 0.0247(7) Uani 1 1 d . . .
Zn1 Zn 0.85351(5) 0.92933(3) 0.22241(3) 0.01808(14) Uani 1 1 d . A .
N1S N 0.5453(4) 0.7509(2) 0.0954(3) 0.0332(10) Uani 1 1 d . . .
C1S C 0.4854(7) 0.7230(3) -0.0015(4) 0.0467(15) Uani 1 1 d . . .
H1S1 H 0.4144 0.6861 0.0000 0.070 Uiso 1 1 calc R . .
H1S2 H 0.5743 0.7072 -0.0235 0.070 Uiso 1 1 calc R . .
H1S3 H 0.4272 0.7568 -0.0462 0.070 Uiso 1 1 calc R . .
C2S C 0.6527(8) 0.7099(4) 0.1675(5) 0.074(2) Uani 1 1 d . . .
H2S1 H 0.6746 0.7310 0.2311 0.112 Uiso 1 1 calc R . .
H2S2 H 0.7519 0.7044 0.1505 0.112 Uiso 1 1 calc R . .
H2S3 H 0.6041 0.6667 0.1695 0.112 Uiso 1 1 calc R . .
C3S C 0.4985(6) 0.8094(3) 0.1161(3) 0.0307(12) Uani 1 1 d . . .
H3S H 0.5413 0.8254 0.1802 0.037 Uiso 1 1 calc R . .
O1S O 0.4045(4) 0.8443(2) 0.0589(2) 0.0463(10) Uani 1 1 d . . .
C2A C 0.852(3) 1.108(2) 0.481(2) 0.0420(18) Uani 0.168(4) 1 d P A 1
H2A1 H 0.7515 1.0837 0.4677 0.063 Uiso 0.168(4) 1 calc PR A 1
H2A2 H 0.8319 1.1522 0.4541 0.063 Uiso 0.168(4) 1 calc PR A 1
H2A3 H 0.9009 1.1103 0.5510 0.063 Uiso 0.168(4) 1 calc PR A 1
C3A C 0.905(3) 1.0268(16) 0.3725(17) 0.0255(13) Uani 0.168(4) 1 d P A 1
H3A H 0.7938 1.0195 0.3530 0.031 Uiso 0.168(4) 1 calc PR A 1
N1A N 0.957(2) 1.0734(14) 0.4364(15) 0.0291(12) Uani 0.168(4) 1 d P A 1
C1A C 1.122(4) 1.092(2) 0.462(2) 0.0413(19) Uani 0.168(4) 1 d P A 1
H1A1 H 1.1852 1.0531 0.4554 0.062 Uiso 0.168(4) 1 calc PR A 1
H1A2 H 1.1555 1.1070 0.5294 0.062 Uiso 0.168(4) 1 calc PR A 1
H1A3 H 1.1369 1.1268 0.4192 0.062 Uiso 0.168(4) 1 calc PR A 1
C2B C 1.2048(8) 1.0591(4) 0.4783(5) 0.0413(19) Uani 0.832(4) 1 d P A 2
H2B1 H 1.3000 1.0663 0.4575 0.062 Uiso 0.832(4) 1 calc PR A 2
H2B2 H 1.2206 1.0776 0.5431 0.062 Uiso 0.832(4) 1 calc PR A 2
H2B3 H 1.1142 1.0807 0.4327 0.062 Uiso 0.832(4) 1 calc PR A 2
N1B N 1.1744(5) 0.9892(3) 0.4804(3) 0.0291(12) Uani 0.832(4) 1 d P A 2
C3B C 1.0735(6) 0.9582(3) 0.4078(3) 0.0255(13) Uani 0.832(4) 1 d P A 2
H3B H 1.0618 0.9119 0.4120 0.031 Uiso 0.832(4) 1 calc PR A 2
C1B C 1.2710(7) 0.9504(4) 0.5619(4) 0.0420(18) Uani 0.832(4) 1 d P A 2
H1B1 H 1.2307 0.9051 0.5573 0.063 Uiso 0.832(4) 1 calc PR A 2
H1B2 H 1.2656 0.9701 0.6229 0.063 Uiso 0.832(4) 1 calc PR A 2
H1B3 H 1.3812 0.9500 0.5600 0.063 Uiso 0.832(4) 1 calc PR A 2

loop_
_atom_site_aniso_label
_atom_site_aniso_U_11
_atom_site_aniso_U_22
_atom_site_aniso_U_33
_atom_site_aniso_U_23
_atom_site_aniso_U_13
_atom_site_aniso_U_12
Br1 0.0328(3) 0.0391(4) 0.0332(3) 0.0108(2) 0.01417(19) -0.0034(2)
Br2 0.0601(3) 0.0313(4) 0.0268(2) 0.0131(2) 0.0177(2) 0.0044(3)
C1 0.023(2) 0.018(3) 0.0168(19) -0.0056(18) 0.0008(16) -0.0052(18)
C2 0.027(2) 0.023(3) 0.0172(19) -0.0034(19) 0.0051(17) -0.007(2)
C3 0.025(2) 0.030(3) 0.023(2) -0.007(2) 0.0096(18) -0.009(2)
C4 0.028(2) 0.010(3) 0.031(2) -0.0042(19) 0.0065(18) 0.0006(18)
C5 0.030(2) 0.011(3) 0.024(2) -0.0025(18) 0.0042(17) -0.0025(18)
C6 0.021(2) 0.017(3) 0.0171(19) -0.0030(17) 0.0022(16) -0.0016(17)
C7 0.027(2) 0.014(3) 0.0115(18) -0.0011(16) 0.0014(16) -0.0030(18)
C8 0.022(2) 0.016(3) 0.0113(17) -0.0054(17) 0.0020(15) -0.0044(17)
C9 0.025(2) 0.013(3) 0.0151(18) -0.0012(17) 0.0045(16) 0.0040(17)
C10 0.025(2) 0.010(3) 0.0122(18) 0.0003(16) 0.0028(16) -0.0017(17)
C11 0.029(2) 0.015(3) 0.020(2) 0.0007(18) 0.0071(17) 0.0007(19)
C12 0.032(2) 0.013(3) 0.021(2) 0.0016(18) 0.0063(17) -0.0002(19)
C13 0.041(3) 0.028(4) 0.029(2) 0.010(2) 0.011(2) 0.005(2)
C14 0.051(3) 0.030(4) 0.032(3) 0.011(2) 0.011(2) 0.015(2)
C15 0.044(3) 0.026(4) 0.029(2) 0.016(2) 0.003(2) 0.005(2)
C16 0.036(2) 0.021(3) 0.0183(19) 0.0039(19) 0.0047(18) -0.003(2)
C17 0.027(2) 0.019(3) 0.016(2) 0.0014(18) 0.0004(17) -0.0002(19)
N1 0.0202(17) 0.016(2) 0.0133(16) -0.0014(14) 0.0039(13) -0.0008(15)
N2 0.0246(18) 0.016(2) 0.0136(16) -0.0002(14) 0.0036(13) -0.0003(15)
O1 0.0237(15) 0.021(2) 0.0207(14) 0.0038(13) 0.0062(12) -0.0022(13)
O2 0.0403(18) 0.021(2) 0.0215(15) 0.0039(14) 0.0131(13) 0.0028(15)
O3 0.0251(15) 0.031(2) 0.0191(14) -0.0047(14) 0.0076(12) -0.0070(14)
Zn1 0.0264(3) 0.0137(3) 0.0142(2) 0.0011(2) 0.00589(18) -0.0003(2)
N1S 0.029(2) 0.020(3) 0.041(2) 0.0005(19) -0.0057(17) 0.0028(17)
C1S 0.054(3) 0.040(4) 0.044(3) -0.010(3) 0.010(3) 0.005(3)
C2S 0.079(5) 0.039(5) 0.071(4) 0.004(4) -0.032(4) 0.014(4)
C3S 0.039(3) 0.020(3) 0.032(2) 0.003(2) 0.009(2) 0.001(2)
O1S 0.060(2) 0.037(3) 0.042(2) 0.0152(19) 0.0145(18) 0.022(2)
C2A 0.032(3) 0.066(6) 0.024(3) -0.017(3) 0.002(2) 0.012(3)
C3A 0.020(2) 0.035(4) 0.021(2) -0.005(2) 0.007(2) 0.002(2)
N1A 0.019(2) 0.045(4) 0.021(2) -0.015(2) 0.0031(17) -0.001(2)
C1A 0.035(4) 0.056(6) 0.035(3) -0.019(3) 0.013(3) -0.021(3)
C2B 0.035(4) 0.056(6) 0.035(3) -0.019(3) 0.013(3) -0.021(3)
N1B 0.019(2) 0.045(4) 0.021(2) -0.015(2) 0.0031(17) -0.001(2)
C3B 0.020(2) 0.035(4) 0.021(2) -0.005(2) 0.007(2) 0.002(2)
C1B 0.032(3) 0.066(6) 0.024(3) -0.017(3) 0.002(2) 0.012(3)

loop_
_atom_type_symbol
_atom_type_description
_atom_type_scat_dispersion_real
_atom_type_scat_dispersion_imag
_atom_type_scat_source
C C 0.0033 0.0016 'International Tables Vol C Tables 4.2.6.8 and 6.1.1.4'
H H 0.0000 0.0000 'International Tables Vol C Tables 4.2.6.8 and 6.1.1.4'
N N 0.0061 0.0033 'International Tables Vol C Tables 4.2.6.8 and 6.1.1.4'
O O 0.0106 0.0060 'International Tables Vol C Tables 4.2.6.8 and 6.1.1.4'
Zn Zn 0.2839 1.4301 'International Tables Vol C Tables 4.2.6.8 and 6.1.1.4'
Br Br -0.2901 2.4595 'International Tables Vol C Tables 4.2.6.8 and 6.1.1.4'

loop_
_geom_angle_atom_site_label_1
_geom_angle_atom_site_label_2
_geom_angle_atom_site_label_3
_geom_angle
_geom_angle_site_symmetry_1
O1 C1 C2 119.6(4) .
O1 C1 C6 125.3(4) .
C2 C1 C6 115.1(4) .
C3 C2 C1 123.6(4) .
C3 C2 Br1 120.4(3) .
C1 C2 Br1 116.0(4) .
C2 C3 C4 120.3(4) .
C5 C4 C3 118.9(4) .
C4 C5 C6 122.1(4) .
C5 C6 C1 120.0(4) .
C5 C6 C7 116.8(4) .
C1 C6 C7 123.2(4) .
N1 C7 C6 125.4(4) .
C9 C8 C10 119.9(4) .
C9 C8 N1 124.4(4) .
C10 C8 N1 115.7(4) .
C10 C9 C8 120.6(4) 3_775
C9 C10 C8 119.5(4) 3_775
C9 C10 N2 124.4(4) 3_775
C8 C10 N2 116.2(4) .
N2 C11 C12 126.0(4) .
C13 C12 C11 116.4(4) .
C13 C12 C17 119.9(4) .
C11 C12 C17 123.7(4) .
C14 C13 C12 122.6(5) .
C13 C14 C15 118.8(5) .
C16 C15 C14 119.4(5) .
C15 C16 C17 124.0(4) .
C15 C16 Br2 119.6(4) .
C17 C16 Br2 116.4(4) .
O2 C17 C12 125.1(4) .
O2 C17 C16 119.7(4) .
C12 C17 C16 115.2(4) .
C7 N1 C8 121.7(4) .
C7 N1 Zn1 125.2(3) .
C8 N1 Zn1 113.1(3) .
C11 N2 C10 121.4(4) .
C11 N2 Zn1 125.8(3) .
C10 N2 Zn1 112.8(3) .
C1 O1 Zn1 128.6(3) .
C17 O2 Zn1 129.9(3) .
C3B O3 C3A 99.2(11) .
C3B O3 Zn1 116.0(4) .
C3A O3 Zn1 113.0(11) .
O1 Zn1 O2 92.70(13) .
O1 Zn1 O3 101.68(12) .
O2 Zn1 O3 97.45(13) .
O1 Zn1 N2 151.99(12) .
O2 Zn1 N2 89.40(14) .
O3 Zn1 N2 105.74(12) .
O1 Zn1 N1 89.78(12) .
O2 Zn1 N1 160.14(13) .
O3 Zn1 N1 101.34(13) .
N2 Zn1 N1 79.39(14) .
C3S N1S C2S 122.4(5) .
C3S N1S C1S 121.1(4) .
C2S N1S C1S 116.5(5) .
O1S C3S N1S 124.5(5) .
N1A C3A O3 127(2) .
C3A N1A C1A 119(2) .
C3A N1A C2A 121(2) .
C1A N1A C2A 119(3) .
C3B N1B C2B 122.5(5) .
C3B N1B C1B 118.8(6) .
C2B N1B C1B 118.4(5) .
O3 C3B N1B 122.4(6) .

loop_
_geom_bond_atom_site_label_1
_geom_bond_atom_site_label_2
_geom_bond_distance
_geom_bond_site_symmetry_2
Br1 C2 1.890(4) .
Br2 C16 1.889(5) .
C1 O1 1.291(5) .
C1 C2 1.429(6) .
C1 C6 1.429(6) .
C2 C3 1.366(7) .
C3 C4 1.393(6) .
C4 C5 1.370(6) .
C5 C6 1.418(6) .
C6 C7 1.449(6) .
C7 N1 1.289(5) .
C8 C9 1.390(6) .
C8 C10 1.415(6) .
C8 N1 1.420(5) .
C9 C10 1.380(6) 3_775
C10 C9 1.380(6) 3_775
C10 N2 1.417(5) .
C11 N2 1.290(6) .
C11 C12 1.431(6) .
C12 C13 1.409(7) .
C12 C17 1.431(6) .
C13 C14 1.375(7) .
C14 C15 1.410(7) .
C15 C16 1.371(7) .
C16 C17 1.432(6) .
C17 O2 1.280(5) .
N1 Zn1 2.076(3) .
N2 Zn1 2.072(3) .
O1 Zn1 1.955(3) .
O2 Zn1 1.972(3) .
O3 C3B 1.282(6) .
O3 C3A 1.34(3) .
O3 Zn1 2.068(3) .
N1S C3S 1.321(6) .
N1S C2S 1.450(7) .
N1S C1S 1.460(6) .
C3S O1S 1.215(6) .
C2A N1A 1.45(4) .
C3A N1A 1.31(4) .
N1A C1A 1.44(4) .
C2B N1B 1.446(9) .
N1B C3B 1.322(6) .
N1B C1B 1.468(8) .

loop_
_geom_torsion_atom_site_label_1
_geom_torsion_atom_site_label_2
_geom_torsion_atom_site_label_3
_geom_torsion_atom_site_label_4
_geom_torsion
_geom_torsion_site_symmetry_1
_geom_torsion_site_symmetry_4
O1 C1 C2 C3 176.7(4) . .
C6 C1 C2 C3 -3.3(6) . .
O1 C1 C2 Br1 -3.9(5) . .
C6 C1 C2 Br1 176.1(3) . .
C1 C2 C3 C4 1.8(7) . .
Br1 C2 C3 C4 -177.7(3) . .
C2 C3 C4 C5 1.2(6) . .
C3 C4 C5 C6 -2.3(6) . .
C4 C5 C6 C1 0.6(6) . .
C4 C5 C6 C7 177.8(4) . .
O1 C1 C6 C5 -177.9(4) . .
C2 C1 C6 C5 2.1(6) . .
O1 C1 C6 C7 5.1(7) . .
C2 C1 C6 C7 -174.9(4) . .
C5 C6 C7 N1 173.5(4) . .
C1 C6 C7 N1 -9.4(7) . .
C10 C8 C9 C10 0.5(6) . 3_775
N1 C8 C9 C10 179.8(4) . 3_775
C9 C8 C10 C9 -0.5(6) . 3_775
N1 C8 C10 C9 -179.9(3) . 3_775
C9 C8 C10 N2 -180.0(3) . .
N1 C8 C10 N2 0.7(5) . .
N2 C11 C12 C13 179.6(4) . .
N2 C11 C12 C17 0.7(7) . .
C11 C12 C13 C14 -179.7(4) . .
C17 C12 C13 C14 -0.7(7) . .
C12 C13 C14 C15 -0.7(8) . .
C13 C14 C15 C16 0.3(7) . .
C14 C15 C16 C17 1.6(7) . .
C14 C15 C16 Br2 -178.5(4) . .
C13 C12 C17 O2 -176.7(4) . .
C11 C12 C17 O2 2.2(7) . .
C13 C12 C17 C16 2.4(6) . .
C11 C12 C17 C16 -178.7(4) . .
C15 C16 C17 O2 176.3(4) . .
Br2 C16 C17 O2 -3.6(5) . .
C15 C16 C17 C12 -2.9(6) . .
Br2 C16 C17 C12 177.2(3) . .
C6 C7 N1 C8 178.1(4) . .
C6 C7 N1 Zn1 -1.9(6) . .
C9 C8 N1 C7 12.7(6) . .
C10 C8 N1 C7 -168.0(4) . .
C9 C8 N1 Zn1 -167.3(3) . .
C10 C8 N1 Zn1 12.0(4) . .
C12 C11 N2 C10 -179.8(4) . .
C12 C11 N2 Zn1 -0.9(6) . .
C9 C10 N2 C11 -13.4(6) 3_775 .
C8 C10 N2 C11 166.0(4) . .
C9 C10 N2 Zn1 167.6(3) 3_775 .
C8 C10 N2 Zn1 -13.0(4) . .
C2 C1 O1 Zn1 -169.2(3) . .
C6 C1 O1 Zn1 10.8(6) . .
C12 C17 O2 Zn1 -4.6(6) . .
C16 C17 O2 Zn1 176.3(3) . .
C1 O1 Zn1 O2 -176.3(3) . .
C1 O1 Zn1 O3 85.5(3) . .
C1 O1 Zn1 N2 -82.5(5) . .
C1 O1 Zn1 N1 -16.0(3) . .
C17 O2 Zn1 O1 155.4(4) . .
C17 O2 Zn1 O3 -102.4(4) . .
C17 O2 Zn1 N2 3.4(4) . .
C17 O2 Zn1 N1 58.6(6) . .
C3B O3 Zn1 O1 98.8(3) . .
C3A O3 Zn1 O1 -14.8(14) . .
C3B O3 Zn1 O2 4.5(3) . .
C3A O3 Zn1 O2 -109.1(14) . .
C3B O3 Zn1 N2 -87.0(3) . .
C3A O3 Zn1 N2 159.4(14) . .
C3B O3 Zn1 N1 -169.1(3) . .
C3A O3 Zn1 N1 77.4(14) . .
C11 N2 Zn1 O1 -95.3(4) . .
C10 N2 Zn1 O1 83.7(4) . .
C11 N2 Zn1 O2 -0.7(3) . .
C10 N2 Zn1 O2 178.3(3) . .
C11 N2 Zn1 O3 96.9(4) . .
C10 N2 Zn1 O3 -84.1(3) . .
C11 N2 Zn1 N1 -164.2(4) . .
C10 N2 Zn1 N1 14.8(3) . .
C7 N1 Zn1 O1 11.5(3) . .
C8 N1 Zn1 O1 -168.5(3) . .
C7 N1 Zn1 O2 108.8(5) . .
C8 N1 Zn1 O2 -71.2(5) . .
C7 N1 Zn1 O3 -90.4(3) . .
C8 N1 Zn1 O3 89.6(3) . .
C7 N1 Zn1 N2 165.5(4) . .
C8 N1 Zn1 N2 -14.5(3) . .
C2S N1S C3S O1S -177.3(6) . .
C1S N1S C3S O1S 0.2(8) . .
C3B O3 C3A N1A 64(3) . .
Zn1 O3 C3A N1A -173(2) . .
O3 C3A N1A C1A 6(5) . .
O3 C3A N1A C2A -175(3) . .
C3A O3 C3B N1B -63.3(14) . .
Zn1 O3 C3B N1B 175.4(4) . .
C2B N1B C3B O3 -2.8(8) . .
C1B N1B C3B O3 -176.4(4) . .
